data_4026032
loop_
_publ_author_name
'K. V. Sajna'
'Ramesh Kotikalapudi'
'Manab Chakravarty'
'N. N. Bhuvan Kumar'
'K. C. Kumara Swamy'

_publ_section_title
;
 Cycloaddition Reactions of Allenylphosphonates and Related Allenes with
 Dialkyl Acetylenedicarboxylates, 1,3-Diphenylisobenzofuran, and
 Anthracene
;
_journal_name_full 'Journal of Organic Chemistry'
_journal_page_first 920
_journal_page_last 938
_journal_paper_doi 10.1021/jo102240u
_journal_volume 76
_journal_year 2011
_chemical_formula_sum 'C35 H33 O5 P'
_chemical_formula_weight 564.58
_chemical_name_systematic
; 
 ? 
;
_space_group_IT_number 14
_symmetry_cell_setting monoclinic
_symmetry_space_group_name_Hall '-P 2ybc'
_symmetry_space_group_name_H-M 'P 1 21/c 1'
_atom_sites_solution_hydrogens geom
_atom_sites_solution_primary direct
_atom_sites_solution_secondary difmap
_audit_creation_method SHELXL-97
_cell_angle_alpha 90.00
_cell_angle_beta 108.912(7)
_cell_angle_gamma 90.00
_cell_formula_units_Z 4
_cell_length_a 10.3316(7)
_cell_length_b 16.5344(11)
_cell_length_c 17.8866(16)
_cell_measurement_temperature 293(2)
_cell_volume 2890.6(4)
_computing_cell_refinement 'CrysAlisPro, Oxford Diffraction Ltd.'
_computing_data_collection 'CrysAlisPro, Oxford Diffraction Ltd.'
_computing_data_reduction 'CrysAlisPro, Oxford Diffraction Ltd.'
_computing_structure_refinement 'SHELXL-97 (Sheldrick, 1997)'
_computing_structure_solution 'SHELXS-97 (Sheldrick, 1990)'
_diffrn_ambient_temperature 293(2)
_diffrn_measured_fraction_theta_full 0.998
_diffrn_measured_fraction_theta_max 0.998
_diffrn_measurement_device_type 'Xcalibur, Eos, Gemini'
_diffrn_measurement_method '\w scans'
_diffrn_radiation_monochromator graphite
_diffrn_radiation_source 'fine-focus sealed tube'
_diffrn_radiation_type MoK\a
_diffrn_radiation_wavelength 0.71073
_diffrn_reflns_av_R_equivalents 0.0442
_diffrn_reflns_av_sigmaI/netI 0.0425
_diffrn_reflns_limit_h_max 12
_diffrn_reflns_limit_h_min -12
_diffrn_reflns_limit_k_max 19
_diffrn_reflns_limit_k_min -19
_diffrn_reflns_limit_l_max 21
_diffrn_reflns_limit_l_min -21
_diffrn_reflns_number 24163
_diffrn_reflns_theta_full 25.00
_diffrn_reflns_theta_max 25.00
_diffrn_reflns_theta_min 3.20
_diffrn_standards_decay_% none
_diffrn_standards_interval_count 'not applicable'
_diffrn_standards_interval_time 'not applicable'
_diffrn_standards_number 'not applicable'
_exptl_absorpt_coefficient_mu 0.138
_exptl_absorpt_correction_T_max 0.9783
_exptl_absorpt_correction_T_min 0.9677
_exptl_absorpt_correction_type multi-scan
_exptl_absorpt_process_details 'CrysAlisPro, Oxford Diffraction Ltd.'
_exptl_crystal_colour colorless
_exptl_crystal_density_diffrn 1.297
_exptl_crystal_description blocks
_exptl_crystal_F_000 1192
_exptl_crystal_size_max 0.24
_exptl_crystal_size_mid 0.19
_exptl_crystal_size_min 0.16
_refine_diff_density_max 0.241
_refine_diff_density_min -0.302
_refine_diff_density_rms 0.038
_refine_ls_extinction_method none
_refine_ls_goodness_of_fit_ref 0.958
_refine_ls_hydrogen_treatment constr
_refine_ls_matrix_type full
_refine_ls_number_parameters 373
_refine_ls_number_reflns 5083
_refine_ls_number_restraints 0
_refine_ls_restrained_S_all 0.958
_refine_ls_R_factor_all 0.0615
_refine_ls_R_factor_gt 0.0383
_refine_ls_shift/su_max 0.001
_refine_ls_shift/su_mean 0.000
_refine_ls_structure_factor_coef Fsqd
_refine_ls_weighting_details 'calc w=1/[\s^2^(Fo^2^)+(0.0562P)^2^+0.0000P] where P=(Fo^2^+2Fc^2^)/3'
_refine_ls_weighting_scheme calc
_refine_ls_wR_factor_gt 0.0906
_refine_ls_wR_factor_ref 0.0956
_reflns_number_gt 3544
_reflns_number_total 5083
_reflns_threshold_expression >2sigma(I)
_cod_data_source_file jo102240u_si_002_17.cif
_cod_data_source_block compd-46b
_cod_database_code 4026032

loop_
_symmetry_equiv_pos_as_xyz
'x, y, z'
'-x, y+1/2, -z+1/2'
'-x, -y, -z'
'x, -y-1/2, z-1/2'

loop_
_atom_site_label
_atom_site_type_symbol
_atom_site_fract_x
_atom_site_fract_y
_atom_site_fract_z
_atom_site_U_iso_or_equiv
_atom_site_adp_type
_atom_site_occupancy
_atom_site_symmetry_multiplicity
_atom_site_calc_flag
_atom_site_refinement_flags
P1 P 0.24765(4) 0.32793(3) 0.31582(3) 0.03241(14) Uani 1 1 d .
O1 O 0.31449(13) 0.39791(8) 0.29480(8) 0.0501(4) Uani 1 1 d .
O2 O 0.16836(12) 0.34812(9) 0.37510(7) 0.0480(4) Uani 1 1 d .
O3 O 0.13827(11) 0.28865(8) 0.24183(7) 0.0390(3) Uani 1 1 d .
O4 O 0.25857(10) 0.12674(7) 0.31636(6) 0.0292(3) Uani 1 1 d .
O5 O 0.82702(15) 0.37164(9) 0.61398(9) 0.0662(5) Uani 1 1 d .
C1 C 0.02410(19) 0.34561(16) 0.36140(13) 0.0566(6) Uani 1 1 d .
H1A H -0.0030 0.3953 0.3811 0.068 Uiso 1 1 calc R
H1B H 0.0044 0.3012 0.3914 0.068 Uiso 1 1 calc R
C2 C -0.06147(18) 0.33548(14) 0.27528(12) 0.0476(5) Uani 1 1 d .
C3 C 0.00162(19) 0.26941(14) 0.23959(13) 0.0488(5) Uani 1 1 d .
H3A H 0.0031 0.2194 0.2682 0.059 Uiso 1 1 calc R
H3B H -0.0549 0.2608 0.1851 0.059 Uiso 1 1 calc R
C4 C -0.0681(3) 0.41449(17) 0.22988(16) 0.0787(8) Uani 1 1 d .
H4A H 0.0229 0.4318 0.2346 0.118 Uiso 1 1 calc R
H4B H -0.1121 0.4553 0.2514 0.118 Uiso 1 1 calc R
H4C H -0.1194 0.4061 0.1752 0.118 Uiso 1 1 calc R
C5 C -0.2045(2) 0.3078(2) 0.2721(2) 0.1061(12) Uani 1 1 d .
H5A H -0.2596 0.2989 0.2181 0.159 Uiso 1 1 calc R
H5B H -0.2462 0.3487 0.2948 0.159 Uiso 1 1 calc R
H5C H -0.1976 0.2584 0.3014 0.159 Uiso 1 1 calc R
C6 C 0.37605(15) 0.24917(10) 0.36107(10) 0.0275(4) Uani 1 1 d .
C7 C 0.32333(16) 0.16641(11) 0.39055(9) 0.0280(4) Uani 1 1 d .
C8 C 0.45244(16) 0.11544(11) 0.42348(11) 0.0306(4) Uani 1 1 d .
C9 C 0.53805(18) 0.10133(12) 0.49977(11) 0.0398(5) Uani 1 1 d .
H9 H 0.5181 0.1222 0.5431 0.048 Uiso 1 1 calc R
C10 C 0.65414(19) 0.05519(13) 0.50966(13) 0.0491(6) Uani 1 1 d .
H10 H 0.7118 0.0437 0.5604 0.059 Uiso 1 1 calc R
C11 C 0.68576(19) 0.02591(13) 0.44549(14) 0.0494(6) Uani 1 1 d .
H11 H 0.7642 -0.0052 0.4538 0.059 Uiso 1 1 calc R
C12 C 0.60293(19) 0.04194(12) 0.36900(13) 0.0449(5) Uani 1 1 d .
H12 H 0.6262 0.0236 0.3259 0.054 Uiso 1 1 calc R
C13 C 0.48384(17) 0.08630(11) 0.35840(11) 0.0320(4) Uani 1 1 d .
C14 C 0.37414(16) 0.12306(11) 0.28681(10) 0.0298(4) Uani 1 1 d .
C15 C 0.41273(15) 0.21340(11) 0.29080(10) 0.0273(4) Uani 1 1 d .
C16 C 0.46426(17) 0.25140(12) 0.24197(11) 0.0388(5) Uani 1 1 d .
H16A H 0.4802 0.2233 0.2008 0.047 Uiso 1 1 calc R
H16B H 0.4846 0.3062 0.2488 0.047 Uiso 1 1 calc R
C17 C 0.49601(16) 0.28748(11) 0.42679(10) 0.0294(4) Uani 1 1 d .
C18 C 0.47395(19) 0.33894(11) 0.48254(11) 0.0369(5) Uani 1 1 d .
H18 H 0.3849 0.3544 0.4772 0.044 Uiso 1 1 calc R
C19 C 0.5808(2) 0.36822(12) 0.54625(11) 0.0446(5) Uani 1 1 d .
H19 H 0.5630 0.4022 0.5832 0.054 Uiso 1 1 calc R
C20 C 0.7134(2) 0.34630(12) 0.55409(12) 0.0437(5) Uani 1 1 d .
C21 C 0.73807(19) 0.29618(13) 0.49840(12) 0.0447(5) Uani 1 1 d .
H21 H 0.8275 0.2818 0.5033 0.054 Uiso 1 1 calc R
C22 C 0.63110(17) 0.26728(11) 0.43539(11) 0.0364(5) Uani 1 1 d .
H22 H 0.6495 0.2339 0.3982 0.044 Uiso 1 1 calc R
C23 C 0.8045(3) 0.42168(18) 0.67354(17) 0.1003(11) Uani 1 1 d .
H23A H 0.7622 0.4714 0.6502 0.151 Uiso 1 1 calc R
H23B H 0.8904 0.4332 0.7133 0.151 Uiso 1 1 calc R
H23C H 0.7456 0.3941 0.6971 0.151 Uiso 1 1 calc R
C24 C 0.22672(17) 0.16618(11) 0.43834(10) 0.0326(4) Uani 1 1 d .
C25 C 0.10228(18) 0.12583(12) 0.40893(12) 0.0423(5) Uani 1 1 d .
H25 H 0.0772 0.1025 0.3590 0.051 Uiso 1 1 calc R
C26 C 0.0157(2) 0.12027(16) 0.45370(15) 0.0594(7) Uani 1 1 d .
H26 H -0.0678 0.0938 0.4333 0.071 Uiso 1 1 calc R
C27 C 0.0518(3) 0.15342(16) 0.52794(16) 0.0645(7) Uani 1 1 d .
H27 H -0.0071 0.1496 0.5576 0.077 Uiso 1 1 calc R
C28 C 0.1746(3) 0.19214(15) 0.55814(14) 0.0622(7) Uani 1 1 d .
H28 H 0.1999 0.2138 0.6088 0.075 Uiso 1 1 calc R
C29 C 0.2611(2) 0.19926(13) 0.51383(12) 0.0477(5) Uani 1 1 d .
H29 H 0.3437 0.2266 0.5347 0.057 Uiso 1 1 calc R
C30 C 0.32666(18) 0.08411(11) 0.20641(11) 0.0334(4) Uani 1 1 d .
C31 C 0.2023(2) 0.10764(14) 0.15398(12) 0.0565(6) Uani 1 1 d .
H31 H 0.1513 0.1471 0.1689 0.068 Uiso 1 1 calc R
C32 C 0.1518(3) 0.07349(16) 0.07940(13) 0.0683(7) Uani 1 1 d .
H32 H 0.0675 0.0900 0.0450 0.082 Uiso 1 1 calc R
C33 C 0.2251(3) 0.01587(15) 0.05618(13) 0.0604(6) Uani 1 1 d .
H33 H 0.1916 -0.0068 0.0060 0.072 Uiso 1 1 calc R
C34 C 0.3483(3) -0.00817(16) 0.10751(15) 0.0681(7) Uani 1 1 d .
H34 H 0.3991 -0.0473 0.0919 0.082 Uiso 1 1 calc R
C35 C 0.3985(2) 0.02488(14) 0.18237(13) 0.0541(6) Uani 1 1 d .
H35 H 0.4818 0.0070 0.2169 0.065 Uiso 1 1 calc R

loop_
_atom_site_aniso_label
_atom_site_aniso_U_11
_atom_site_aniso_U_22
_atom_site_aniso_U_33
_atom_site_aniso_U_23
_atom_site_aniso_U_13
_atom_site_aniso_U_12
P1 0.0300(2) 0.0330(3) 0.0327(3) -0.0021(2) 0.0081(2) 0.0030(2)
O1 0.0501(8) 0.0329(8) 0.0653(10) 0.0103(7) 0.0157(7) 0.0002(6)
O2 0.0350(7) 0.0705(10) 0.0357(7) -0.0134(7) 0.0076(6) 0.0124(7)
O3 0.0296(7) 0.0533(9) 0.0317(7) -0.0059(6) 0.0067(5) 0.0063(6)
O4 0.0273(6) 0.0337(7) 0.0280(6) -0.0049(6) 0.0111(5) -0.0052(5)
O5 0.0565(9) 0.0514(10) 0.0610(10) -0.0041(8) -0.0220(8) -0.0085(8)
C1 0.0411(11) 0.0782(17) 0.0569(14) -0.0121(13) 0.0247(10) 0.0071(11)
C2 0.0287(10) 0.0612(15) 0.0518(13) -0.0077(11) 0.0114(9) 0.0038(10)
C3 0.0371(11) 0.0560(14) 0.0506(13) -0.0092(11) 0.0106(9) -0.0094(10)
C4 0.0753(17) 0.0715(18) 0.0737(18) 0.0017(15) 0.0027(13) 0.0314(15)
C5 0.0419(14) 0.161(3) 0.123(3) -0.043(2) 0.0368(15) -0.0198(17)
C6 0.0257(9) 0.0287(10) 0.0284(10) -0.0006(8) 0.0093(7) -0.0021(7)
C7 0.0284(9) 0.0310(10) 0.0248(9) -0.0044(8) 0.0089(7) -0.0056(8)
C8 0.0289(9) 0.0251(10) 0.0369(11) 0.0041(8) 0.0093(8) -0.0067(8)
C9 0.0418(11) 0.0364(11) 0.0366(11) 0.0045(9) 0.0065(9) -0.0102(9)
C10 0.0363(11) 0.0446(13) 0.0532(14) 0.0161(11) -0.0036(10) -0.0087(10)
C11 0.0330(10) 0.0434(13) 0.0674(16) 0.0192(12) 0.0099(10) 0.0018(9)
C12 0.0404(11) 0.0421(12) 0.0557(14) 0.0093(10) 0.0207(10) 0.0058(10)
C13 0.0298(9) 0.0297(10) 0.0385(11) 0.0046(9) 0.0137(8) -0.0013(8)
C14 0.0291(9) 0.0312(10) 0.0324(10) -0.0014(8) 0.0148(7) 0.0003(8)
C15 0.0208(8) 0.0314(10) 0.0294(9) 0.0004(8) 0.0079(7) 0.0016(7)
C16 0.0393(10) 0.0405(12) 0.0418(11) 0.0004(9) 0.0201(9) -0.0018(9)
C17 0.0291(9) 0.0259(10) 0.0311(10) 0.0032(8) 0.0071(7) -0.0035(8)
C18 0.0361(10) 0.0337(11) 0.0373(11) -0.0021(9) 0.0069(8) -0.0018(9)
C19 0.0549(13) 0.0354(12) 0.0354(11) -0.0050(9) 0.0033(9) -0.0010(10)
C20 0.0456(11) 0.0293(11) 0.0406(12) 0.0057(9) -0.0074(9) -0.0070(9)
C21 0.0301(10) 0.0391(12) 0.0558(13) 0.0066(11) 0.0016(9) -0.0016(9)
C22 0.0325(10) 0.0338(11) 0.0411(11) -0.0011(9) 0.0094(8) -0.0044(9)
C23 0.109(2) 0.0641(18) 0.078(2) -0.0354(16) -0.0372(17) 0.0031(17)
C24 0.0349(9) 0.0320(11) 0.0341(10) 0.0027(9) 0.0155(8) 0.0002(8)
C25 0.0356(10) 0.0489(13) 0.0451(12) 0.0041(10) 0.0168(9) -0.0041(9)
C26 0.0428(12) 0.0719(17) 0.0743(18) 0.0128(14) 0.0337(12) -0.0030(11)
C27 0.0696(16) 0.0755(18) 0.0711(17) 0.0163(15) 0.0542(14) 0.0134(14)
C28 0.0875(18) 0.0661(17) 0.0492(14) -0.0014(12) 0.0444(13) 0.0035(14)
C29 0.0579(13) 0.0502(14) 0.0415(12) -0.0063(10) 0.0251(10) -0.0058(11)
C30 0.0401(10) 0.0303(10) 0.0337(10) -0.0023(9) 0.0174(8) -0.0025(9)
C31 0.0646(14) 0.0607(15) 0.0381(12) -0.0113(11) 0.0082(10) 0.0243(12)
C32 0.0750(16) 0.0761(18) 0.0404(14) -0.0168(13) 0.0000(11) 0.0195(14)
C33 0.0818(17) 0.0560(15) 0.0414(13) -0.0186(12) 0.0172(12) -0.0024(13)
C34 0.0768(16) 0.0657(17) 0.0663(17) -0.0322(14) 0.0292(14) 0.0079(14)
C35 0.0494(12) 0.0564(15) 0.0558(14) -0.0176(12) 0.0160(10) 0.0075(11)

loop_
_atom_type_symbol
_atom_type_description
_atom_type_scat_dispersion_real
_atom_type_scat_dispersion_imag
_atom_type_scat_source
C C 0.0033 0.0016 'International Tables Vol C Tables 4.2.6.8 and 6.1.1.4'
H H 0.0000 0.0000 'International Tables Vol C Tables 4.2.6.8 and 6.1.1.4'
O O 0.0106 0.0060 'International Tables Vol C Tables 4.2.6.8 and 6.1.1.4'
P P 0.1023 0.0942 'International Tables Vol C Tables 4.2.6.8 and 6.1.1.4'

loop_
_geom_angle_atom_site_label_1
_geom_angle_atom_site_label_2
_geom_angle_atom_site_label_3
_geom_angle
O1 P1 O2 113.54(9)
O1 P1 O3 112.42(8)
O2 P1 O3 105.40(7)
O1 P1 C6 109.84(8)
O2 P1 C6 108.14(8)
O3 P1 C6 107.17(7)
C1 O2 P1 128.34(12)
C3 O3 P1 123.11(12)
C7 O4 C14 99.40(11)
C20 O5 C23 117.03(19)
O2 C1 C2 114.15(16)
O2 C1 H1A 108.7
C2 C1 H1A 108.7
O2 C1 H1B 108.7
C2 C1 H1B 108.7
H1A C1 H1B 107.6
C3 C2 C1 108.60(16)
C3 C2 C4 110.12(19)
C1 C2 C4 110.9(2)
C3 C2 C5 108.1(2)
C1 C2 C5 108.0(2)
C4 C2 C5 111.1(2)
O3 C3 C2 112.46(16)
O3 C3 H3A 109.1
C2 C3 H3A 109.1
O3 C3 H3B 109.1
C2 C3 H3B 109.1
H3A C3 H3B 107.8
C2 C4 H4A 109.5
C2 C4 H4B 109.5
H4A C4 H4B 109.5
C2 C4 H4C 109.5
H4A C4 H4C 109.5
H4B C4 H4C 109.5
C2 C5 H5A 109.5
C2 C5 H5B 109.5
H5A C5 H5B 109.5
C2 C5 H5C 109.5
H5A C5 H5C 109.5
H5B C5 H5C 109.5
C17 C6 C15 115.45(13)
C17 C6 C7 111.74(13)
C15 C6 C7 97.95(13)
C17 C6 P1 109.28(12)
C15 C6 P1 104.14(11)
C7 C6 P1 117.88(11)
O4 C7 C24 109.05(13)
O4 C7 C8 101.05(13)
C24 C7 C8 115.84(15)
O4 C7 C6 100.94(12)
C24 C7 C6 122.62(15)
C8 C7 C6 104.34(12)
C9 C8 C13 121.23(17)
C9 C8 C7 132.30(17)
C13 C8 C7 106.26(14)
C10 C9 C8 117.99(19)
C10 C9 H9 121.0
C8 C9 H9 121.0
C11 C10 C9 121.11(18)
C11 C10 H10 119.4
C9 C10 H10 119.4
C10 C11 C12 121.21(19)
C10 C11 H11 119.4
C12 C11 H11 119.4
C11 C12 C13 118.1(2)
C11 C12 H12 120.9
C13 C12 H12 120.9
C12 C13 C8 120.26(17)
C12 C13 C14 134.75(17)
C8 C13 C14 104.57(14)
O4 C14 C30 108.25(13)
O4 C14 C13 100.64(13)
C30 C14 C13 123.49(15)
O4 C14 C15 99.96(13)
C30 C14 C15 117.26(15)
C13 C14 C15 103.61(13)
C16 C15 C14 125.75(17)
C16 C15 C6 127.92(17)
C14 C15 C6 106.32(14)
C15 C16 H16A 120.0
C15 C16 H16B 120.0
H16A C16 H16B 120.0
C18 C17 C22 117.40(16)
C18 C17 C6 121.50(15)
C22 C17 C6 120.97(16)
C17 C18 C19 122.11(18)
C17 C18 H18 118.9
C19 C18 H18 118.9
C20 C19 C18 119.34(19)
C20 C19 H19 120.3
C18 C19 H19 120.3
O5 C20 C19 124.7(2)
O5 C20 C21 115.77(19)
C19 C20 C21 119.56(17)
C20 C21 C22 120.63(18)
C20 C21 H21 119.7
C22 C21 H21 119.7
C21 C22 C17 120.94(19)
C21 C22 H22 119.5
C17 C22 H22 119.5
O5 C23 H23A 109.5
O5 C23 H23B 109.5
H23A C23 H23B 109.5
O5 C23 H23C 109.5
H23A C23 H23C 109.5
H23B C23 H23C 109.5
C25 C24 C29 117.99(17)
C25 C24 C7 119.11(17)
C29 C24 C7 122.70(16)
C26 C25 C24 120.3(2)
C26 C25 H25 119.8
C24 C25 H25 119.8
C27 C26 C25 120.6(2)
C27 C26 H26 119.7
C25 C26 H26 119.7
C28 C27 C26 119.8(2)
C28 C27 H27 120.1
C26 C27 H27 120.1
C27 C28 C29 120.3(2)
C27 C28 H28 119.8
C29 C28 H28 119.8
C28 C29 C24 121.0(2)
C28 C29 H29 119.5
C24 C29 H29 119.5
C31 C30 C35 117.75(18)
C31 C30 C14 118.18(17)
C35 C30 C14 124.05(17)
C30 C31 C32 121.1(2)
C30 C31 H31 119.4
C32 C31 H31 119.4
C33 C32 C31 120.4(2)
C33 C32 H32 119.8
C31 C32 H32 119.8
C32 C33 C34 119.2(2)
C32 C33 H33 120.4
C34 C33 H33 120.4
C33 C34 C35 120.8(2)
C33 C34 H34 119.6
C35 C34 H34 119.6
C30 C35 C34 120.8(2)
C30 C35 H35 119.6
C34 C35 H35 119.6

loop_
_geom_bond_atom_site_label_1
_geom_bond_atom_site_label_2
_geom_bond_distance
P1 O1 1.4579(14)
P1 O2 1.5715(13)
P1 O3 1.5751(13)
P1 C6 1.8479(17)
O2 C1 1.431(2)
O3 C3 1.435(2)
O4 C7 1.4364(19)
O4 C14 1.4553(19)
O5 C20 1.373(2)
O5 C23 1.426(3)
C1 C2 1.516(3)
C1 H1A 0.9700
C1 H1B 0.9700
C2 C3 1.515(3)
C2 C4 1.528(3)
C2 C5 1.531(3)
C3 H3A 0.9700
C3 H3B 0.9700
C4 H4A 0.9600
C4 H4B 0.9600
C4 H4C 0.9600
C5 H5A 0.9600
C5 H5B 0.9600
C5 H5C 0.9600
C6 C17 1.541(2)
C6 C15 1.543(2)
C6 C7 1.623(2)
C7 C24 1.510(2)
C7 C8 1.525(2)
C8 C9 1.384(2)
C8 C13 1.392(2)
C9 C10 1.384(3)
C9 H9 0.9300
C10 C11 1.379(3)
C10 H10 0.9300
C11 C12 1.384(3)
C11 H11 0.9300
C12 C13 1.392(3)
C12 H12 0.9300
C13 C14 1.534(2)
C14 C30 1.505(2)
C14 C15 1.542(2)
C15 C16 1.320(2)
C16 H16A 0.9300
C16 H16B 0.9300
C17 C18 1.385(3)
C17 C22 1.394(2)
C18 C19 1.391(2)
C18 H18 0.9300
C19 C20 1.380(3)
C19 H19 0.9300
C20 C21 1.381(3)
C21 C22 1.383(3)
C21 H21 0.9300
C22 H22 0.9300
C23 H23A 0.9600
C23 H23B 0.9600
C23 H23C 0.9600
C24 C25 1.391(2)
C24 C29 1.392(3)
C25 C26 1.384(3)
C25 H25 0.9300
C26 C27 1.372(3)
C26 H26 0.9300
C27 C28 1.366(3)
C27 H27 0.9300
C28 C29 1.379(3)
C28 H28 0.9300
C29 H29 0.9300
C30 C31 1.379(3)
C30 C35 1.379(3)
C31 C32 1.385(3)
C31 H31 0.9300
C32 C33 1.363(3)
C32 H32 0.9300
C33 C34 1.365(3)
C33 H33 0.9300
C34 C35 1.382(3)
C34 H34 0.9300
C35 H35 0.9300
